data_1010544
loop_
_publ_author_name
'Doell, W'
'Klemm, W'

_publ_section_title 'Ueber die Struktur einiger Dihalogenide'
_journal_coden_ASTM ZAACAB
_journal_name_full
;
Zeitschrift fuer Anorganische und Allgemeine Chemie
;
_journal_page_first 239
_journal_page_last 258
_journal_paper_doi 10.1002/zaac.19392410211
_journal_volume 241
_journal_year 1939
_chemical_formula_structural 'Sm Cl2'
_chemical_formula_sum 'Cl2 Sm'
_chemical_name_systematic 'Samarium(II) chloride'
_space_group_IT_number 62
_symmetry_cell_setting orthorhombic
_symmetry_Int_Tables_number 62
_symmetry_space_group_name_Hall '-P 2ac 2n'
_symmetry_space_group_name_H-M 'P n m a'
_cell_angle_alpha 90
_cell_angle_beta 90
_cell_angle_gamma 90
_cell_formula_units_Z 4
_cell_length_a 4.49(7)
_cell_length_b 7.53(2)
_cell_length_c 8.97(3)
_cell_volume 303.3
_cod_database_code 1010544

loop_
_symmetry_equiv_pos_as_xyz
x,y,z
1/2+x,1/2-y,1/2-z
-x,1/2+y,-z
1/2-x,-y,1/2+z
-x,-y,-z
1/2-x,1/2+y,1/2+z
x,1/2-y,z
1/2+x,y,1/2-z

loop_
_atom_site_label
_atom_site_fract_x
_atom_site_fract_y
_atom_site_fract_z
? ? ? ?
